data_7059929
loop_
_publ_author_name
'Mir, Nisar A.'
'Ramaraju, Panduga'
'Vanaparthi, Satheeshvarma'
'Choudhary, Sachin'
'Singh, Rajnish P.'
'Sharma, Preetika'
'Kant, Rajni'
'Singh, Rajpal'
'Sankaranarayanan, Murugesan'
'Kumar, Indresh'

_publ_section_title
;
 Sequential multicomponent catalytic synthesis of
 pyrrole-3-carboxaldehydes: evaluation of antibacterial and antifungal
 activities along with docking studies
;
_journal_issue 38
_journal_name_full 'New Journal of Chemistry'
_journal_page_first 16329
_journal_page_last 16339
_journal_paper_doi 10.1039/D0NJ03575K
_journal_volume 44
_journal_year 2020
_chemical_formula_moiety 'C24 H18 N2 O4'
_chemical_formula_sum 'C24 H18 N2 O4'
_chemical_formula_weight 398.40
_space_group_IT_number 14
_space_group_name_Hall '-P 2yn'
_space_group_name_H-M_alt 'P 1 21/n 1'
_symmetry_cell_setting monoclinic
_symmetry_space_group_name_Hall '-P 2yn'
_symmetry_space_group_name_H-M 'P 1 21/n 1'
_atom_sites_solution_hydrogens geom
_atom_sites_solution_primary direct
_atom_sites_solution_secondary difmap
_audit_creation_method SHELXL-97
_audit_update_record
;
2015-05-13 deposited with the CCDC.	2020-08-24 downloaded from the CCDC.
;
_cell_angle_alpha 90.00
_cell_angle_beta 115.063(8)
_cell_angle_gamma 90.00
_cell_formula_units_Z 8
_cell_length_a 23.3836(15)
_cell_length_b 7.8481(5)
_cell_length_c 24.1515(17)
_cell_measurement_reflns_used 3935
_cell_measurement_temperature 293(2)
_cell_measurement_theta_max 28.5010
_cell_measurement_theta_min 3.7990
_cell_volume 4014.9(5)
_computing_structure_refinement 'SHELXL-97 (Sheldrick, 1997)'
_diffrn_ambient_temperature 293(2)
_diffrn_detector_area_resol_mean 16.1049
_diffrn_measured_fraction_theta_full 0.995
_diffrn_measured_fraction_theta_max 0.995
_diffrn_measurement_device_type 'Xcalibur, Sapphire3'
_diffrn_measurement_method 'Omega Scan'
_diffrn_radiation_monochromator graphite
_diffrn_radiation_source 'fine-focus sealed tube'
_diffrn_radiation_type MoK\a
_diffrn_radiation_wavelength 0.71073
_diffrn_reflns_av_R_equivalents 0.0524
_diffrn_reflns_av_sigmaI/netI 0.1111
_diffrn_reflns_limit_h_max 28
_diffrn_reflns_limit_h_min -26
_diffrn_reflns_limit_k_max 9
_diffrn_reflns_limit_k_min -9
_diffrn_reflns_limit_l_max 29
_diffrn_reflns_limit_l_min -28
_diffrn_reflns_number 15763
_diffrn_reflns_theta_full 25.99
_diffrn_reflns_theta_max 25.99
_diffrn_reflns_theta_min 3.58
_diffrn_standards_decay_% 0
_diffrn_standards_interval_count 0
_diffrn_standards_interval_time 0
_diffrn_standards_number 0
_exptl_absorpt_coefficient_mu 0.091
_exptl_absorpt_correction_T_max 1.00000
_exptl_absorpt_correction_T_min 0.83150
_exptl_absorpt_correction_type multi-scan
_exptl_absorpt_process_details
;
CrysAlisPro, Agilent Technologies,
Version 1.171.36.28 (release 01-02-2013 CrysAlis171 .NET)
(compiled Feb  1 2013,16:14:44)
Empirical absorption correction using spherical harmonics,
 implemented in SCALE3 ABSPACK scaling algorithm.
;
_exptl_crystal_colour white
_exptl_crystal_density_diffrn 1.318
_exptl_crystal_density_method 'not measured'
_exptl_crystal_description block
_exptl_crystal_F_000 1664
_exptl_crystal_size_max 0.30
_exptl_crystal_size_mid 0.20
_exptl_crystal_size_min 0.20
_refine_diff_density_max 0.152
_refine_diff_density_min -0.172
_refine_diff_density_rms 0.035
_refine_ls_extinction_coef 0.00136(8)
_refine_ls_extinction_expression Fc^*^=kFc[1+0.001xFc^2^\l^3^/sin(2\q)]^-1/4^
_refine_ls_extinction_method SHELXL
_refine_ls_goodness_of_fit_ref 0.894
_refine_ls_hydrogen_treatment constr
_refine_ls_matrix_type full
_refine_ls_number_parameters 544
_refine_ls_number_reflns 7851
_refine_ls_number_restraints 0
_refine_ls_restrained_S_all 0.894
_refine_ls_R_factor_all 0.1420
_refine_ls_R_factor_gt 0.0551
_refine_ls_shift/su_max 0.001
_refine_ls_shift/su_mean 0.000
_refine_ls_structure_factor_coef Fsqd
_refine_ls_weighting_details 'calc w=1/[\s^2^(Fo^2^)+(0.0133P)^2^+0.0000P] where P=(Fo^2^+2Fc^2^)/3'
_refine_ls_weighting_scheme calc
_refine_ls_wR_factor_gt 0.0765
_refine_ls_wR_factor_ref 0.1004
_reflns_number_gt 3359
_reflns_number_total 7851
_reflns_threshold_expression >2sigma(I)
_cod_data_source_file d0nj03575k2.cif
_cod_data_source_block indresh-3-nitro
_cod_depositor_comments
;
The following automatic conversions were performed:

data item '_symmetry_cell_setting' value 'Monoclinic' was changed to
'monoclinic' in accordance with the
/home/data/users/saulius/crontab/automatic-downloads/rss-feeds/RSC/lib/dictionaries/cif_core.dic
dictionary named 'cif_core.dic' version 2.4.2 last updated on
2011-04-26.

Automatic conversion script
Id: cif_fix_values 7556 2019-12-06 15:28:31Z antanas 

 Adding full bibliography for 7059929.cif.
;
_cod_original_sg_symbol_H-M 'P 21/n'
_cod_database_code 7059929

loop_
_symmetry_equiv_pos_as_xyz
'x, y, z'
'-x+1/2, y+1/2, -z+1/2'
'-x, -y, -z'
'x-1/2, -y-1/2, z-1/2'

loop_
_atom_site_label
_atom_site_type_symbol
_atom_site_fract_x
_atom_site_fract_y
_atom_site_fract_z
_atom_site_U_iso_or_equiv
_atom_site_adp_type
_atom_site_occupancy
_atom_site_symmetry_multiplicity
_atom_site_calc_flag
_atom_site_refinement_flags
_atom_site_disorder_assembly
_atom_site_disorder_group
N1 N 0.91544(10) 0.1511(3) 0.90292(9) 0.0460(6) Uani 1 1 d . . .
N3 N 1.06826(9) 0.1784(3) 0.58429(9) 0.0440(6) Uani 1 1 d . . .
C36 C 1.10932(11) 0.1477(3) 0.64762(11) 0.0401(6) Uani 1 1 d . . .
O5 O 1.22997(9) 0.0713(3) 0.82858(8) 0.0707(6) Uani 1 1 d . . .
O4 O 1.06977(9) 0.3662(3) 1.07839(9) 0.0710(6) Uani 1 1 d . . .
O8 O 0.90772(9) 0.3813(3) 0.41028(8) 0.0727(7) Uani 1 1 d . . .
C17 C 0.84673(12) 0.2313(4) 0.79819(12) 0.0501(7) Uani 1 1 d . . .
H17 H 0.8524 0.3451 0.8101 0.060 Uiso 1 1 calc R . .
C39 C 1.18857(12) 0.0880(4) 0.76851(12) 0.0489(7) Uani 1 1 d . . .
C2 C 0.97446(12) 0.2213(3) 0.92316(12) 0.0450(7) Uani 1 1 d . . .
C19 C 1.00704(12) 0.2430(4) 0.88330(11) 0.0454(7) Uani 1 1 d . . .
C44 C 0.98015(11) 0.2779(4) 0.60771(11) 0.0457(7) Uani 1 1 d . . .
C40 C 1.14556(12) -0.0347(3) 0.73578(11) 0.0485(7) Uani 1 1 d . . .
H40 H 1.1431 -0.1367 0.7543 0.058 Uiso 1 1 calc R . .
C3 C 0.99473(12) 0.2560(3) 0.98509(12) 0.0474(7) Uani 1 1 d . . .
C29 C 1.08447(12) 0.1681(3) 0.53467(11) 0.0451(7) Uani 1 1 d . . .
C5 C 0.89742(12) 0.1392(3) 0.95153(12) 0.0470(7) Uani 1 1 d . . .
C41 C 1.10598(12) -0.0046(3) 0.67495(11) 0.0492(7) Uani 1 1 d . . .
H41 H 1.0770 -0.0873 0.6523 0.059 Uiso 1 1 calc R . .
C12 C 0.87660(12) 0.1057(4) 0.83996(12) 0.0450(7) Uani 1 1 d . . .
C14 C 0.83136(13) -0.1067(4) 0.76290(13) 0.0614(8) Uani 1 1 d . . .
H14 H 0.8265 -0.2203 0.7509 0.074 Uiso 1 1 calc R . .
C46 C 0.95696(12) 0.4646(4) 0.67300(12) 0.0524(8) Uani 1 1 d . . .
C20 C 1.01747(12) 0.1051(4) 0.85221(11) 0.0552(8) Uani 1 1 d . . .
H20 H 1.0022 -0.0020 0.8556 0.066 Uiso 1 1 calc R . .
C27 C 0.98610(12) 0.2741(3) 0.50255(12) 0.0476(7) Uani 1 1 d . . .
C26 C 1.00864(12) 0.2438(3) 0.56449(12) 0.0470(7) Uani 1 1 d . . .
O1 O 0.76295(10) -0.0398(3) 0.66333(9) 0.0807(7) Uani 1 1 d . . .
C15 C 0.80034(13) 0.0200(4) 0.72090(13) 0.0531(8) Uani 1 1 d . . .
C23 C 1.06243(12) 0.4174(4) 0.84194(12) 0.0532(8) Uani 1 1 d . . .
C24 C 1.02932(11) 0.4021(4) 0.87751(11) 0.0506(7) Uani 1 1 d . . .
H24 H 1.0222 0.4966 0.8970 0.061 Uiso 1 1 calc R . .
C38 C 1.19149(13) 0.2411(4) 0.74128(12) 0.0543(8) Uani 1 1 d . . .
H38 H 1.2206 0.3237 0.7638 0.065 Uiso 1 1 calc R . .
C25 C 1.05462(13) 0.3299(3) 1.02453(13) 0.0566(8) Uani 1 1 d . . .
H25 H 1.0835 0.3515 1.0082 0.068 Uiso 1 1 calc R . .
C37 C 1.15138(12) 0.2717(4) 0.68086(12) 0.0497(7) Uani 1 1 d . . .
H37 H 1.1528 0.3753 0.6628 0.060 Uiso 1 1 calc R . .
C30 C 1.14607(12) 0.1107(3) 0.53930(11) 0.0448(7) Uani 1 1 d . . .
C49 C 0.94881(13) 0.1503(4) 0.62342(12) 0.0661(9) Uani 1 1 d . . .
H49 H 0.9447 0.0431 0.6057 0.079 Uiso 1 1 calc R . .
C45 C 0.98405(12) 0.4371(4) 0.63287(11) 0.0514(7) Uani 1 1 d . . .
H45 H 1.0047 0.5252 0.6230 0.062 Uiso 1 1 calc R . .
C16 C 0.80774(12) 0.1881(4) 0.73778(12) 0.0512(7) Uani 1 1 d . . .
H16 H 0.7870 0.2725 0.7093 0.061 Uiso 1 1 calc R . .
C50 C 0.92556(13) 0.3487(4) 0.46424(13) 0.0584(8) Uani 1 1 d . . .
H50 H 0.8983 0.3735 0.4822 0.070 Uiso 1 1 calc R . .
C28 C 1.03382(12) 0.2247(3) 0.48477(11) 0.0509(7) Uani 1 1 d . . .
H28 H 1.0311 0.2300 0.4452 0.061 Uiso 1 1 calc R . .
C22 C 1.07288(13) 0.2829(4) 0.81084(12) 0.0602(8) Uani 1 1 d . . .
H22 H 1.0947 0.2981 0.7867 0.072 Uiso 1 1 calc R . .
C21 C 1.05011(13) 0.1253(4) 0.81651(12) 0.0629(9) Uani 1 1 d . . .
H21 H 1.0567 0.0320 0.7962 0.075 Uiso 1 1 calc R . .
C35 C 1.16900(13) 0.1823(4) 0.49998(12) 0.0608(8) Uani 1 1 d . . .
H35 H 1.1455 0.2658 0.4724 0.073 Uiso 1 1 calc R . .
N2 N 1.08553(13) 0.5878(4) 0.83522(13) 0.0733(8) Uani 1 1 d . . .
C31 C 1.18279(13) -0.0147(4) 0.57900(12) 0.0564(8) Uani 1 1 d . . .
H31 H 1.1684 -0.0668 0.6053 0.068 Uiso 1 1 calc R . .
O3 O 1.08291(12) 0.7037(3) 0.86776(11) 0.0982(8) Uani 1 1 d . . .
C6 C 0.83769(13) 0.0694(3) 0.94698(12) 0.0472(7) Uani 1 1 d . . .
N4 N 0.96009(13) 0.6381(4) 0.69800(13) 0.0777(8) Uani 1 1 d . . .
C48 C 0.92356(14) 0.1797(4) 0.66491(14) 0.0735(10) Uani 1 1 d . . .
H48 H 0.9036 0.0917 0.6757 0.088 Uiso 1 1 calc R . .
C4 C 0.94605(13) 0.2036(3) 1.00129(12) 0.0526(7) Uani 1 1 d . . .
H4 H 0.9472 0.2120 1.0402 0.063 Uiso 1 1 calc R . .
O7 O 0.94344(12) 0.6562(3) 0.73931(10) 0.1101(9) Uani 1 1 d . . .
C10 C 0.72512(14) 0.0266(4) 0.89648(14) 0.0700(9) Uani 1 1 d . . .
H10 H 0.6871 0.0418 0.8623 0.084 Uiso 1 1 calc R . .
C7 C 0.83743(15) -0.0181(4) 0.99711(13) 0.0632(8) Uani 1 1 d . . .
H7 H 0.8752 -0.0346 1.0315 0.076 Uiso 1 1 calc R . .
C13 C 0.86929(13) -0.0636(4) 0.82245(13) 0.0572(8) Uani 1 1 d . . .
H13 H 0.8900 -0.1481 0.8509 0.069 Uiso 1 1 calc R . .
C33 C 1.26138(15) 0.0094(4) 0.54110(14) 0.0713(9) Uani 1 1 d . . .
H33 H 1.2998 -0.0239 0.5417 0.086 Uiso 1 1 calc R . .
O2 O 1.10604(12) 0.6052(3) 0.79686(11) 0.1133(10) Uani 1 1 d . . .
C11 C 0.78012(13) 0.0907(4) 0.89675(12) 0.0584(8) Uani 1 1 d . . .
H11 H 0.7786 0.1492 0.8627 0.070 Uiso 1 1 calc R . .
C32 C 1.23994(14) -0.0640(4) 0.58042(12) 0.0649(9) Uani 1 1 d . . .
H32 H 1.2640 -0.1469 0.6080 0.078 Uiso 1 1 calc R . .
C47 C 0.92775(13) 0.3378(4) 0.69018(13) 0.0633(9) Uani 1 1 d . . .
H47 H 0.9111 0.3586 0.7184 0.076 Uiso 1 1 calc R . .
C34 C 1.22567(15) 0.1321(4) 0.50104(14) 0.0724(10) Uani 1 1 d . . .
H34 H 1.2400 0.1818 0.4743 0.087 Uiso 1 1 calc R . .
C8 C 0.78236(18) -0.0800(4) 0.99655(15) 0.0775(10) Uani 1 1 d . . .
H8 H 0.7833 -0.1368 1.0307 0.093 Uiso 1 1 calc R . .
O6 O 0.97911(15) 0.7543(3) 0.67701(12) 0.1228(11) Uani 1 1 d . . .
C42 C 1.22662(14) -0.0799(4) 0.86011(12) 0.0807(11) Uani 1 1 d . . .
H42A H 1.1861 -0.0859 0.8613 0.121 Uiso 1 1 calc R . .
H42B H 1.2592 -0.0774 0.9011 0.121 Uiso 1 1 calc R . .
H42C H 1.2323 -0.1779 0.8392 0.121 Uiso 1 1 calc R . .
C9 C 0.72603(17) -0.0598(4) 0.94654(17) 0.0790(11) Uani 1 1 d . . .
H9 H 0.6890 -0.1036 0.9463 0.095 Uiso 1 1 calc R . .
C18 C 0.72571(15) 0.0763(4) 0.61829(12) 0.0895(11) Uani 1 1 d . . .
H18A H 0.6990 0.1377 0.6325 0.134 Uiso 1 1 calc R . .
H18B H 0.7001 0.0156 0.5816 0.134 Uiso 1 1 calc R . .
H18C H 0.7526 0.1549 0.6100 0.134 Uiso 1 1 calc R . .

loop_
_atom_site_aniso_label
_atom_site_aniso_U_11
_atom_site_aniso_U_22
_atom_site_aniso_U_33
_atom_site_aniso_U_23
_atom_site_aniso_U_13
_atom_site_aniso_U_12
N1 0.0494(13) 0.0510(16) 0.0442(13) 0.0052(12) 0.0260(12) 0.0048(12)
N3 0.0452(13) 0.0509(15) 0.0385(13) 0.0037(11) 0.0202(11) -0.0018(11)
C36 0.0403(14) 0.0453(18) 0.0377(16) 0.0010(14) 0.0195(13) 0.0025(14)
O5 0.0764(14) 0.0766(17) 0.0460(13) 0.0068(12) 0.0132(11) 0.0002(12)
O4 0.0799(14) 0.0680(16) 0.0562(13) 0.0012(12) 0.0200(12) 0.0073(12)
O8 0.0668(13) 0.0825(17) 0.0516(13) 0.0138(12) 0.0085(11) -0.0023(12)
C17 0.0585(17) 0.0416(18) 0.0603(19) 0.0075(15) 0.0350(16) 0.0073(15)
C39 0.0474(16) 0.062(2) 0.0378(16) 0.0042(15) 0.0187(14) 0.0061(15)
C2 0.0447(16) 0.0422(17) 0.0495(18) 0.0085(14) 0.0215(14) 0.0096(14)
C19 0.0430(15) 0.0471(19) 0.0489(18) 0.0089(14) 0.0222(14) 0.0038(14)
C44 0.0399(15) 0.0496(19) 0.0534(18) 0.0090(15) 0.0255(14) 0.0010(14)
C40 0.0597(17) 0.0469(19) 0.0428(17) 0.0093(14) 0.0255(15) 0.0028(15)
C3 0.0515(17) 0.0413(18) 0.0509(19) 0.0069(14) 0.0229(15) 0.0087(14)
C29 0.0544(17) 0.0435(18) 0.0464(17) 0.0011(14) 0.0300(15) -0.0035(14)
C5 0.0545(17) 0.0489(19) 0.0470(17) 0.0086(15) 0.0306(15) 0.0061(15)
C41 0.0530(17) 0.0462(19) 0.0517(18) 0.0037(15) 0.0254(15) -0.0039(14)
C12 0.0467(15) 0.0481(19) 0.0484(17) 0.0021(15) 0.0281(14) 0.0023(14)
C14 0.074(2) 0.044(2) 0.062(2) -0.0005(17) 0.0248(17) -0.0003(17)
C46 0.0529(17) 0.056(2) 0.0515(18) 0.0087(16) 0.0254(15) 0.0116(16)
C20 0.0546(17) 0.049(2) 0.070(2) 0.0070(16) 0.0337(16) 0.0075(15)
C27 0.0493(16) 0.0453(18) 0.0454(17) 0.0028(14) 0.0173(14) -0.0046(14)
C26 0.0425(16) 0.0501(19) 0.0509(18) 0.0028(14) 0.0224(14) -0.0009(14)
O1 0.0918(16) 0.0709(17) 0.0619(14) -0.0031(13) 0.0156(13) -0.0079(13)
C15 0.0489(17) 0.060(2) 0.053(2) 0.0006(17) 0.0244(16) -0.0036(16)
C23 0.0468(16) 0.055(2) 0.060(2) 0.0088(16) 0.0244(15) -0.0013(16)
C24 0.0520(17) 0.053(2) 0.0522(18) 0.0010(15) 0.0274(14) 0.0038(15)
C38 0.0573(17) 0.050(2) 0.0536(19) -0.0017(16) 0.0213(15) -0.0072(15)
C25 0.0592(19) 0.048(2) 0.063(2) 0.0142(17) 0.0261(18) 0.0121(16)
C37 0.0540(17) 0.0471(19) 0.0529(19) 0.0074(15) 0.0274(15) 0.0016(15)
C30 0.0551(17) 0.0394(18) 0.0450(17) -0.0036(14) 0.0261(14) -0.0031(14)
C49 0.068(2) 0.058(2) 0.087(2) -0.0019(18) 0.0471(19) -0.0039(18)
C45 0.0532(17) 0.051(2) 0.0603(19) 0.0107(16) 0.0337(15) 0.0044(16)
C16 0.0576(17) 0.049(2) 0.0481(18) 0.0108(16) 0.0238(15) 0.0082(15)
C50 0.0558(18) 0.052(2) 0.064(2) 0.0037(17) 0.0229(17) -0.0063(16)
C28 0.0617(18) 0.0477(19) 0.0447(18) 0.0012(14) 0.0239(16) -0.0016(15)
C22 0.0590(18) 0.068(2) 0.069(2) 0.0074(18) 0.0413(17) 0.0053(18)
C21 0.066(2) 0.063(2) 0.072(2) 0.0019(18) 0.0414(18) 0.0107(18)
C35 0.072(2) 0.058(2) 0.067(2) 0.0118(16) 0.0434(17) 0.0046(17)
N2 0.0774(19) 0.070(2) 0.082(2) 0.0073(18) 0.0435(17) -0.0098(18)
C31 0.070(2) 0.053(2) 0.059(2) 0.0019(16) 0.0396(17) 0.0013(16)
O3 0.133(2) 0.0589(17) 0.131(2) -0.0116(15) 0.0838(19) -0.0253(16)
C6 0.0600(18) 0.0383(17) 0.0573(19) 0.0045(14) 0.0384(16) 0.0039(15)
N4 0.100(2) 0.073(2) 0.079(2) 0.0017(18) 0.0556(18) 0.0147(19)
C48 0.077(2) 0.068(3) 0.099(3) 0.005(2) 0.060(2) -0.008(2)
C4 0.0668(19) 0.0489(19) 0.0487(18) 0.0082(15) 0.0307(16) 0.0081(16)
O7 0.142(2) 0.115(2) 0.1105(19) -0.0105(17) 0.0895(18) 0.0235(18)
C10 0.067(2) 0.075(3) 0.080(2) -0.0146(19) 0.0421(19) -0.0151(19)
C7 0.084(2) 0.054(2) 0.069(2) 0.0119(17) 0.0496(18) 0.0039(18)
C13 0.0638(19) 0.046(2) 0.062(2) 0.0119(16) 0.0268(17) 0.0048(16)
C33 0.078(2) 0.067(3) 0.086(3) 0.000(2) 0.052(2) 0.0156(19)
O2 0.159(2) 0.105(2) 0.123(2) 0.0023(17) 0.1054(19) -0.0351(19)
C11 0.0601(18) 0.059(2) 0.066(2) 0.0061(17) 0.0365(17) -0.0001(17)
C32 0.076(2) 0.063(2) 0.064(2) 0.0080(17) 0.0387(18) 0.0174(19)
C47 0.0593(19) 0.077(3) 0.069(2) 0.0151(19) 0.0423(17) 0.0148(19)
C34 0.091(2) 0.064(2) 0.093(3) 0.010(2) 0.069(2) 0.006(2)
C8 0.122(3) 0.057(2) 0.087(3) 0.001(2) 0.077(2) -0.012(2)
O6 0.207(3) 0.063(2) 0.151(2) -0.0022(17) 0.127(2) -0.004(2)
C42 0.084(2) 0.101(3) 0.056(2) 0.023(2) 0.0290(18) 0.019(2)
C9 0.096(3) 0.067(3) 0.109(3) -0.023(2) 0.078(2) -0.027(2)
C18 0.103(3) 0.090(3) 0.052(2) 0.002(2) 0.010(2) 0.008(2)

loop_
_atom_type_symbol
_atom_type_description
_atom_type_scat_dispersion_real
_atom_type_scat_dispersion_imag
_atom_type_scat_source
C C 0.0033 0.0016 'International Tables Vol C Tables 4.2.6.8 and 6.1.1.4'
H H 0.0000 0.0000 'International Tables Vol C Tables 4.2.6.8 and 6.1.1.4'
N N 0.0061 0.0033 'International Tables Vol C Tables 4.2.6.8 and 6.1.1.4'
O O 0.0106 0.0060 'International Tables Vol C Tables 4.2.6.8 and 6.1.1.4'

loop_
_geom_angle_atom_site_label_1
_geom_angle_atom_site_label_2
_geom_angle_atom_site_label_3
_geom_angle
_geom_angle_site_symmetry_1
_geom_angle_site_symmetry_3
_geom_angle_publ_flag
C2 N1 C5 110.0(2) . . ?
C2 N1 C12 124.3(2) . . ?
C5 N1 C12 125.7(2) . . ?
C26 N3 C29 109.1(2) . . ?
C26 N3 C36 123.8(2) . . ?
C29 N3 C36 126.7(2) . . ?
C37 C36 C41 120.3(2) . . ?
C37 C36 N3 119.4(2) . . ?
C41 C36 N3 120.3(2) . . ?
C39 O5 C42 118.1(2) . . ?
C12 C17 C16 119.9(3) . . ?
C12 C17 H17 120.1 . . ?
C16 C17 H17 120.1 . . ?
O5 C39 C40 124.0(3) . . ?
O5 C39 C38 115.6(3) . . ?
C40 C39 C38 120.4(3) . . ?
N1 C2 C3 107.2(2) . . ?
N1 C2 C19 122.5(2) . . ?
C3 C2 C19 130.3(2) . . ?
C24 C19 C20 119.1(2) . . ?
C24 C19 C2 119.5(3) . . ?
C20 C19 C2 121.4(3) . . ?
C45 C44 C49 118.7(3) . . ?
C45 C44 C26 120.7(3) . . ?
C49 C44 C26 120.7(3) . . ?
C39 C40 C41 119.2(3) . . ?
C39 C40 H40 120.4 . . ?
C41 C40 H40 120.4 . . ?
C2 C3 C4 107.1(2) . . ?
C2 C3 C25 125.6(3) . . ?
C4 C3 C25 127.3(3) . . ?
C28 C29 N3 106.8(2) . . ?
C28 C29 C30 128.8(2) . . ?
N3 C29 C30 124.3(2) . . ?
C4 C5 N1 106.2(2) . . ?
C4 C5 C6 128.6(2) . . ?
N1 C5 C6 125.2(2) . . ?
C36 C41 C40 120.4(2) . . ?
C36 C41 H41 119.8 . . ?
C40 C41 H41 119.8 . . ?
C17 C12 C13 120.5(3) . . ?
C17 C12 N1 119.6(3) . . ?
C13 C12 N1 119.9(3) . . ?
C13 C14 C15 119.7(3) . . ?
C13 C14 H14 120.1 . . ?
C15 C14 H14 120.1 . . ?
C47 C46 C45 122.4(3) . . ?
C47 C46 N4 119.4(3) . . ?
C45 C46 N4 118.2(3) . . ?
C21 C20 C19 121.0(3) . . ?
C21 C20 H20 119.5 . . ?
C19 C20 H20 119.5 . . ?
C26 C27 C28 107.1(2) . . ?
C26 C27 C50 125.7(3) . . ?
C28 C27 C50 127.1(2) . . ?
N3 C26 C27 108.0(2) . . ?
N3 C26 C44 121.2(2) . . ?
C27 C26 C44 130.8(2) . . ?
C15 O1 C18 118.9(3) . . ?
C16 C15 O1 125.2(3) . . ?
C16 C15 C14 120.8(3) . . ?
O1 C15 C14 114.0(3) . . ?
C22 C23 C24 123.2(3) . . ?
C22 C23 N2 118.5(3) . . ?
C24 C23 N2 118.2(3) . . ?
C19 C24 C23 118.3(3) . . ?
C19 C24 H24 120.8 . . ?
C23 C24 H24 120.8 . . ?
C37 C38 C39 120.3(3) . . ?
C37 C38 H38 119.9 . . ?
C39 C38 H38 119.9 . . ?
O4 C25 C3 123.9(3) . . ?
O4 C25 H25 118.1 . . ?
C3 C25 H25 118.1 . . ?
C36 C37 C38 119.5(3) . . ?
C36 C37 H37 120.3 . . ?
C38 C37 H37 120.3 . . ?
C31 C30 C35 116.9(2) . . ?
C31 C30 C29 124.8(2) . . ?
C35 C30 C29 118.3(3) . . ?
C48 C49 C44 121.1(3) . . ?
C48 C49 H49 119.5 . . ?
C44 C49 H49 119.5 . . ?
C44 C45 C46 119.2(3) . . ?
C44 C45 H45 120.4 . . ?
C46 C45 H45 120.4 . . ?
C15 C16 C17 119.3(3) . . ?
C15 C16 H16 120.4 . . ?
C17 C16 H16 120.4 . . ?
O8 C50 C27 124.7(3) . . ?
O8 C50 H50 117.6 . . ?
C27 C50 H50 117.6 . . ?
C29 C28 C27 109.0(2) . . ?
C29 C28 H28 125.5 . . ?
C27 C28 H28 125.5 . . ?
C23 C22 C21 118.0(3) . . ?
C23 C22 H22 121.0 . . ?
C21 C22 H22 121.0 . . ?
C22 C21 C20 120.3(3) . . ?
C22 C21 H21 119.8 . . ?
C20 C21 H21 119.8 . . ?
C34 C35 C30 121.3(3) . . ?
C34 C35 H35 119.3 . . ?
C30 C35 H35 119.3 . . ?
O2 N2 O3 123.3(3) . . ?
O2 N2 C23 117.7(3) . . ?
O3 N2 C23 118.9(3) . . ?
C32 C31 C30 121.7(3) . . ?
C32 C31 H31 119.1 . . ?
C30 C31 H31 119.1 . . ?
C11 C6 C7 117.3(3) . . ?
C11 C6 C5 124.3(2) . . ?
C7 C6 C5 118.4(3) . . ?
O6 N4 O7 123.5(3) . . ?
O6 N4 C46 119.0(3) . . ?
O7 N4 C46 117.6(3) . . ?
C47 C48 C49 120.2(3) . . ?
C47 C48 H48 119.9 . . ?
C49 C48 H48 119.9 . . ?
C5 C4 C3 109.6(2) . . ?
C5 C4 H4 125.2 . . ?
C3 C4 H4 125.2 . . ?
C11 C10 C9 120.5(3) . . ?
C11 C10 H10 119.7 . . ?
C9 C10 H10 119.7 . . ?
C8 C7 C6 121.0(3) . . ?
C8 C7 H7 119.5 . . ?
C6 C7 H7 119.5 . . ?
C14 C13 C12 119.8(3) . . ?
C14 C13 H13 120.1 . . ?
C12 C13 H13 120.1 . . ?
C34 C33 C32 119.4(3) . . ?
C34 C33 H33 120.3 . . ?
C32 C33 H33 120.3 . . ?
C10 C11 C6 121.2(3) . . ?
C10 C11 H11 119.4 . . ?
C6 C11 H11 119.4 . . ?
C33 C32 C31 119.9(3) . . ?
C33 C32 H32 120.0 . . ?
C31 C32 H32 120.0 . . ?
C46 C47 C48 118.4(3) . . ?
C46 C47 H47 120.8 . . ?
C48 C47 H47 120.8 . . ?
C33 C34 C35 120.7(3) . . ?
C33 C34 H34 119.7 . . ?
C35 C34 H34 119.7 . . ?
C9 C8 C7 121.1(3) . . ?
C9 C8 H8 119.5 . . ?
C7 C8 H8 119.5 . . ?
O5 C42 H42A 109.5 . . ?
O5 C42 H42B 109.5 . . ?
H42A C42 H42B 109.5 . . ?
O5 C42 H42C 109.5 . . ?
H42A C42 H42C 109.5 . . ?
H42B C42 H42C 109.5 . . ?
C8 C9 C10 118.9(3) . . ?
C8 C9 H9 120.6 . . ?
C10 C9 H9 120.6 . . ?
O1 C18 H18A 109.5 . . ?
O1 C18 H18B 109.5 . . ?
H18A C18 H18B 109.5 . . ?
O1 C18 H18C 109.5 . . ?
H18A C18 H18C 109.5 . . ?
H18B C18 H18C 109.5 . . ?

loop_
_geom_bond_atom_site_label_1
_geom_bond_atom_site_label_2
_geom_bond_distance
_geom_bond_site_symmetry_2
_geom_bond_publ_flag
N1 C2 1.369(3) . ?
N1 C5 1.409(3) . ?
N1 C12 1.447(3) . ?
N3 C26 1.368(3) . ?
N3 C29 1.404(3) . ?
N3 C36 1.441(3) . ?
C36 C37 1.375(3) . ?
C36 C41 1.383(3) . ?
O5 C39 1.367(3) . ?
O5 C42 1.430(3) . ?
O4 C25 1.228(3) . ?
O8 C50 1.215(3) . ?
C17 C12 1.371(3) . ?
C17 C16 1.396(3) . ?
C17 H17 0.9300 . ?
C39 C40 1.375(3) . ?
C39 C38 1.386(3) . ?
C2 C3 1.391(3) . ?
C2 C19 1.469(3) . ?
C19 C24 1.383(3) . ?
C19 C20 1.396(3) . ?
C44 C45 1.375(3) . ?
C44 C49 1.385(3) . ?
C44 C26 1.482(3) . ?
C40 C41 1.385(3) . ?
C40 H40 0.9300 . ?
C3 C4 1.413(3) . ?
C3 C25 1.441(3) . ?
C29 C28 1.358(3) . ?
C29 C30 1.468(3) . ?
C5 C4 1.354(3) . ?
C5 C6 1.460(3) . ?
C41 H41 0.9300 . ?
C12 C13 1.383(3) . ?
C14 C13 1.374(3) . ?
C14 C15 1.385(3) . ?
C14 H14 0.9300 . ?
C46 C47 1.367(4) . ?
C46 C45 1.381(3) . ?
C46 N4 1.478(4) . ?
C20 C21 1.381(3) . ?
C20 H20 0.9300 . ?
C27 C26 1.380(3) . ?
C27 C28 1.409(3) . ?
C27 C50 1.447(3) . ?
O1 C15 1.374(3) . ?
O1 C18 1.403(3) . ?
C15 C16 1.370(4) . ?
C23 C22 1.376(3) . ?
C23 C24 1.384(3) . ?
C23 N2 1.477(3) . ?
C24 H24 0.9300 . ?
C38 C37 1.381(3) . ?
C38 H38 0.9300 . ?
C25 H25 0.9300 . ?
C37 H37 0.9300 . ?
C30 C31 1.388(3) . ?
C30 C35 1.392(3) . ?
C49 C48 1.381(3) . ?
C49 H49 0.9300 . ?
C45 H45 0.9300 . ?
C16 H16 0.9300 . ?
C50 H50 0.9300 . ?
C28 H28 0.9300 . ?
C22 C21 1.376(4) . ?
C22 H22 0.9300 . ?
C21 H21 0.9300 . ?
C35 C34 1.372(3) . ?
C35 H35 0.9300 . ?
N2 O2 1.218(3) . ?
N2 O3 1.221(3) . ?
C31 C32 1.378(3) . ?
C31 H31 0.9300 . ?
C6 C11 1.389(3) . ?
C6 C7 1.394(3) . ?
N4 O6 1.216(3) . ?
N4 O7 1.223(3) . ?
C48 C47 1.368(4) . ?
C48 H48 0.9300 . ?
C4 H4 0.9300 . ?
C10 C11 1.378(3) . ?
C10 C9 1.379(4) . ?
C10 H10 0.9300 . ?
C7 C8 1.371(4) . ?
C7 H7 0.9300 . ?
C13 H13 0.9300 . ?
C33 C34 1.369(4) . ?
C33 C32 1.374(3) . ?
C33 H33 0.9300 . ?
C11 H11 0.9300 . ?
C32 H32 0.9300 . ?
C47 H47 0.9300 . ?
C34 H34 0.9300 . ?
C8 C9 1.368(4) . ?
C8 H8 0.9300 . ?
C42 H42A 0.9600 . ?
C42 H42B 0.9600 . ?
C42 H42C 0.9600 . ?
C9 H9 0.9300 . ?
C18 H18A 0.9600 . ?
C18 H18B 0.9600 . ?
C18 H18C 0.9600 . ?

loop_
_geom_torsion_atom_site_label_1
_geom_torsion_atom_site_label_2
_geom_torsion_atom_site_label_3
_geom_torsion_atom_site_label_4
_geom_torsion
_geom_torsion_site_symmetry_1
_geom_torsion_site_symmetry_2
_geom_torsion_site_symmetry_3
_geom_torsion_site_symmetry_4
_geom_torsion_publ_flag
C26 N3 C36 C37 -92.9(3) . . . . ?
C29 N3 C36 C37 78.5(3) . . . . ?
C26 N3 C36 C41 86.4(3) . . . . ?
C29 N3 C36 C41 -102.2(3) . . . . ?
C42 O5 C39 C40 -2.7(4) . . . . ?
C42 O5 C39 C38 176.4(2) . . . . ?
C5 N1 C2 C3 -0.3(3) . . . . ?
C12 N1 C2 C3 176.5(2) . . . . ?
C5 N1 C2 C19 177.3(2) . . . . ?
C12 N1 C2 C19 -6.0(4) . . . . ?
N1 C2 C19 C24 125.7(3) . . . . ?
C3 C2 C19 C24 -57.3(4) . . . . ?
N1 C2 C19 C20 -55.9(4) . . . . ?
C3 C2 C19 C20 121.0(3) . . . . ?
O5 C39 C40 C41 -179.7(2) . . . . ?
C38 C39 C40 C41 1.2(4) . . . . ?
N1 C2 C3 C4 0.3(3) . . . . ?
C19 C2 C3 C4 -177.1(3) . . . . ?
N1 C2 C3 C25 179.7(2) . . . . ?
C19 C2 C3 C25 2.3(5) . . . . ?
C26 N3 C29 C28 -1.1(3) . . . . ?
C36 N3 C29 C28 -173.5(2) . . . . ?
C26 N3 C29 C30 177.3(2) . . . . ?
C36 N3 C29 C30 4.9(4) . . . . ?
C2 N1 C5 C4 0.2(3) . . . . ?
C12 N1 C5 C4 -176.5(2) . . . . ?
C2 N1 C5 C6 -179.5(2) . . . . ?
C12 N1 C5 C6 3.8(4) . . . . ?
C37 C36 C41 C40 -0.9(4) . . . . ?
N3 C36 C41 C40 179.8(2) . . . . ?
C39 C40 C41 C36 -0.6(4) . . . . ?
C16 C17 C12 C13 1.2(4) . . . . ?
C16 C17 C12 N1 -178.1(2) . . . . ?
C2 N1 C12 C17 -75.3(3) . . . . ?
C5 N1 C12 C17 100.9(3) . . . . ?
C2 N1 C12 C13 105.4(3) . . . . ?
C5 N1 C12 C13 -78.4(3) . . . . ?
C24 C19 C20 C21 0.7(4) . . . . ?
C2 C19 C20 C21 -177.7(2) . . . . ?
C29 N3 C26 C27 0.6(3) . . . . ?
C36 N3 C26 C27 173.3(2) . . . . ?
C29 N3 C26 C44 -176.7(2) . . . . ?
C36 N3 C26 C44 -4.1(4) . . . . ?
C28 C27 C26 N3 0.1(3) . . . . ?
C50 C27 C26 N3 -177.8(2) . . . . ?
C28 C27 C26 C44 177.1(3) . . . . ?
C50 C27 C26 C44 -0.8(5) . . . . ?
C45 C44 C26 N3 94.3(3) . . . . ?
C49 C44 C26 N3 -85.9(3) . . . . ?
C45 C44 C26 C27 -82.3(4) . . . . ?
C49 C44 C26 C27 97.4(4) . . . . ?
C18 O1 C15 C16 -4.4(4) . . . . ?
C18 O1 C15 C14 175.3(2) . . . . ?
C13 C14 C15 C16 1.0(4) . . . . ?
C13 C14 C15 O1 -178.7(2) . . . . ?
C20 C19 C24 C23 -1.4(4) . . . . ?
C2 C19 C24 C23 177.0(2) . . . . ?
C22 C23 C24 C19 1.7(4) . . . . ?
N2 C23 C24 C19 179.3(2) . . . . ?
O5 C39 C38 C37 -179.5(2) . . . . ?
C40 C39 C38 C37 -0.3(4) . . . . ?
C2 C3 C25 O4 176.4(3) . . . . ?
C4 C3 C25 O4 -4.3(5) . . . . ?
C41 C36 C37 C38 1.8(4) . . . . ?
N3 C36 C37 C38 -178.9(2) . . . . ?
C39 C38 C37 C36 -1.2(4) . . . . ?
C28 C29 C30 C31 -147.4(3) . . . . ?
N3 C29 C30 C31 34.6(4) . . . . ?
C28 C29 C30 C35 30.5(4) . . . . ?
N3 C29 C30 C35 -147.5(3) . . . . ?
C45 C44 C49 C48 -2.0(4) . . . . ?
C26 C44 C49 C48 178.3(3) . . . . ?
C49 C44 C45 C46 0.2(4) . . . . ?
C26 C44 C45 C46 180.0(2) . . . . ?
C47 C46 C45 C44 1.9(4) . . . . ?
N4 C46 C45 C44 -178.2(2) . . . . ?
O1 C15 C16 C17 179.2(2) . . . . ?
C14 C15 C16 C17 -0.4(4) . . . . ?
C12 C17 C16 C15 -0.6(4) . . . . ?
C26 C27 C50 O8 176.5(3) . . . . ?
C28 C27 C50 O8 -0.9(5) . . . . ?
N3 C29 C28 C27 1.2(3) . . . . ?
C30 C29 C28 C27 -177.1(3) . . . . ?
C26 C27 C28 C29 -0.9(3) . . . . ?
C50 C27 C28 C29 177.0(3) . . . . ?
C24 C23 C22 C21 -1.2(4) . . . . ?
N2 C23 C22 C21 -178.8(2) . . . . ?
C23 C22 C21 C20 0.4(4) . . . . ?
C19 C20 C21 C22 -0.2(4) . . . . ?
C31 C30 C35 C34 -0.7(4) . . . . ?
C29 C30 C35 C34 -178.7(3) . . . . ?
C22 C23 N2 O2 8.6(4) . . . . ?
C24 C23 N2 O2 -169.1(3) . . . . ?
C22 C23 N2 O3 -171.8(3) . . . . ?
C24 C23 N2 O3 10.5(4) . . . . ?
C35 C30 C31 C32 1.3(4) . . . . ?
C29 C30 C31 C32 179.2(3) . . . . ?
C4 C5 C6 C11 143.3(3) . . . . ?
N1 C5 C6 C11 -37.1(4) . . . . ?
C4 C5 C6 C7 -33.7(4) . . . . ?
N1 C5 C6 C7 145.9(3) . . . . ?
C47 C46 N4 O6 -171.1(3) . . . . ?
C45 C46 N4 O6 9.0(4) . . . . ?
C47 C46 N4 O7 9.2(4) . . . . ?
C45 C46 N4 O7 -170.7(3) . . . . ?
C44 C49 C48 C47 1.7(5) . . . . ?
N1 C5 C4 C3 -0.1(3) . . . . ?
C6 C5 C4 C3 179.6(3) . . . . ?
C2 C3 C4 C5 -0.1(3) . . . . ?
C25 C3 C4 C5 -179.5(3) . . . . ?
C11 C6 C7 C8 -0.1(4) . . . . ?
C5 C6 C7 C8 177.1(3) . . . . ?
C15 C14 C13 C12 -0.4(4) . . . . ?
C17 C12 C13 C14 -0.6(4) . . . . ?
N1 C12 C13 C14 178.7(2) . . . . ?
C9 C10 C11 C6 0.3(5) . . . . ?
C7 C6 C11 C10 -0.5(4) . . . . ?
C5 C6 C11 C10 -177.5(3) . . . . ?
C34 C33 C32 C31 0.4(5) . . . . ?
C30 C31 C32 C33 -1.2(4) . . . . ?
C45 C46 C47 C48 -2.2(4) . . . . ?
N4 C46 C47 C48 177.9(3) . . . . ?
C49 C48 C47 C46 0.4(5) . . . . ?
C32 C33 C34 C35 0.2(5) . . . . ?
C30 C35 C34 C33 0.0(5) . . . . ?
C6 C7 C8 C9 0.8(5) . . . . ?
C7 C8 C9 C10 -0.9(5) . . . . ?
C11 C10 C9 C8 0.4(5) . . . . ?
